data_2202315
loop_
_publ_author_name
'\,Samil I\,s\?ik'
'Kahveci, Bahittin'
'Erbil A\~gar'
'Selami \,Sa\,smaz'

_publ_section_title 4-(<i>p</i>-Fluorobenzylideneamino)-3-methyl-4,5-dihydro-1<i>H</i>-1,2,4-triazol-5-one
_journal_issue 8
_journal_name_full 'Acta Crystallographica Section E'
_journal_page_first o1165
_journal_page_last o1166
_journal_paper_doi 10.1107/S1600536803013047
_journal_volume 59
_journal_year 2003
_chemical_formula_iupac 'C10 H9 F N4 O'
_chemical_formula_moiety 'C10 H9 F N4 O'
_chemical_formula_sum 'C10 H9 F N4 O'
_chemical_formula_weight 220.21
_chemical_name_systematic
;
4-(p-Fluorobenzylideneamino)-3-methyl-4,5-dihydro-1H-1,2,4-triazol-5-one
;
_space_group_IT_number 14
_symmetry_cell_setting monoclinic
_symmetry_space_group_name_Hall '-P 2ybc'
_symmetry_space_group_name_H-M 'P 1 21/c 1'
_atom_sites_solution_hydrogens geom
_atom_sites_solution_primary direct
_atom_sites_solution_secondary difmap
_cell_angle_alpha 90.00
_cell_angle_beta 106.572(8)
_cell_angle_gamma 90.00
_cell_formula_units_Z 4
_cell_length_a 7.0012(8)
_cell_length_b 13.8430(12)
_cell_length_c 11.1307(11)
_cell_measurement_reflns_used 8026
_cell_measurement_temperature 293(2)
_cell_measurement_theta_max 29.49
_cell_measurement_theta_min 1.47
_cell_volume 1033.95(19)
_computing_cell_refinement X-AREA
_computing_data_collection 'X-AREA (Stoe & Cie, 2002)'
_computing_data_reduction X-RED
_computing_molecular_graphics 'ORTEPIII (Burnett & Johnson, 1996)'
_computing_publication_material 'WinGX (Farrugia, 1997) and PARST (Nardelli, 1995)'
_computing_structure_refinement 'SHELXL97 (Sheldrick, 1997)'
_computing_structure_solution 'SHELXS97 (Sheldrick, 1997)'
_diffrn_ambient_temperature 293
_diffrn_detector_area_resol_mean 6.67
_diffrn_measured_fraction_theta_full 0.990
_diffrn_measured_fraction_theta_max 0.992
_diffrn_measurement_device '2-circle goniometer'
_diffrn_measurement_device_type 'Stoe IPDS-II'
_diffrn_measurement_method 'rotation method'
_diffrn_radiation_monochromator 'plane graphite'
_diffrn_radiation_type MoK\a
_diffrn_radiation_wavelength 0.71073
_diffrn_reflns_av_R_equivalents 0.0000
_diffrn_reflns_limit_h_max 9
_diffrn_reflns_limit_h_min -9
_diffrn_reflns_limit_k_max 19
_diffrn_reflns_limit_k_min -19
_diffrn_reflns_limit_l_max 15
_diffrn_reflns_limit_l_min -15
_diffrn_reflns_number 10015
_diffrn_reflns_theta_full 29.49
_diffrn_reflns_theta_max 29.49
_diffrn_reflns_theta_min 1.47
_diffrn_standards_decay_% 0
_diffrn_standards_interval_count 0
_diffrn_standards_interval_time 0
_diffrn_standards_number 0
_exptl_absorpt_coefficient_mu 0.109
_exptl_absorpt_correction_type none
_exptl_crystal_colour colourless
_exptl_crystal_density_diffrn 1.415
_exptl_crystal_density_method 'not measured'
_exptl_crystal_description prismatic
_exptl_crystal_F_000 456
_exptl_crystal_size_max 0.4
_exptl_crystal_size_mid 0.367
_exptl_crystal_size_min 0.3
_refine_diff_density_max 0.144
_refine_diff_density_min -0.203
_refine_ls_extinction_coef 0.054(11)
_refine_ls_extinction_expression Fc^*^=kFc[1+0.001xFc^2^\l^3^/sin(2\q)]^-1/4^
_refine_ls_extinction_method SHELXL97
_refine_ls_goodness_of_fit_ref 0.894
_refine_ls_hydrogen_treatment constr
_refine_ls_matrix_type full
_refine_ls_number_parameters 147
_refine_ls_number_reflns 2861
_refine_ls_number_restraints 0
_refine_ls_restrained_S_all 0.894
_refine_ls_R_factor_all 0.0614
_refine_ls_R_factor_gt 0.0372
_refine_ls_shift/su_max <0.001
_refine_ls_shift/su_mean 0.000
_refine_ls_structure_factor_coef Fsqd
_refine_ls_weighting_details 'calc w = 1/[\s^2^(Fo^2^)+(0.0664P)^2^] where P = (Fo^2^+2Fc^2^)/3'
_refine_ls_weighting_scheme calc
_refine_ls_wR_factor_gt 0.1017
_refine_ls_wR_factor_ref 0.1073
_reflns_number_gt 1657
_reflns_number_total 2861
_reflns_threshold_expression I>2\s(I)
_cod_data_source_file bt6280.cif
_cod_data_source_block I
_cod_original_cell_volume 1033.95(18)
_cod_original_sg_symbol_H-M 'P 21/c'
_cod_database_code 2202315
_cod_database_fobs_code 2202315

loop_
_symmetry_equiv_pos_as_xyz
'x, y, z'
'-x, y+1/2, -z+1/2'
'-x, -y, -z'
'x, -y-1/2, z-1/2'

loop_
_atom_site_label
_atom_site_fract_x
_atom_site_fract_y
_atom_site_fract_z
_atom_site_U_iso_or_equiv
_atom_site_adp_type
_atom_site_calc_flag
_atom_site_refinement_flags
_atom_site_occupancy
_atom_site_disorder_assembly
_atom_site_disorder_group
_atom_site_type_symbol
O1 0.09601(15) 0.55573(7) 0.16483(8) 0.0643(3) Uani d . 1 . . O
N1 0.17354(14) 0.41525(7) 0.28943(8) 0.0463(2) Uani d . 1 . . N
N4 0.22909(15) 0.44457(7) 0.41330(8) 0.0486(2) Uani d . 1 . . N
N3 0.10686(17) 0.30559(8) 0.13995(9) 0.0577(3) Uani d . 1 . . N
C4 0.21359(17) 0.53276(9) 0.43871(10) 0.0503(3) Uani d . 1 . . C
H4 0.1680 0.5777 0.3748 0.060 Uiso calc R 1 . . H
C1 0.11110(18) 0.46737(9) 0.17835(10) 0.0500(3) Uani d . 1 . . C
N2 0.07382(18) 0.39789(8) 0.09126(9) 0.0596(3) Uani d . 1 . . N
H2 0.0330 0.4096 0.0122 0.071 Uiso calc R 1 . . H
C3 0.2264(2) 0.24182(10) 0.35482(12) 0.0632(4) Uani d . 1 . . C
H3A 0.1855 0.1803 0.3162 0.095 Uiso calc R 1 . . H
H3B 0.1631 0.2527 0.4196 0.095 Uiso calc R 1 . . H
H3C 0.3684 0.2423 0.3905 0.095 Uiso calc R 1 . . H
F1 0.41026(16) 0.65176(10) 0.93557(8) 0.1079(4) Uani d . 1 . . F
C5 0.26844(17) 0.56322(9) 0.57039(10) 0.0499(3) Uani d . 1 . . C
C2 0.16824(18) 0.31863(9) 0.25981(10) 0.0490(3) Uani d . 1 . . C
C6 0.2527(2) 0.65941(11) 0.59875(13) 0.0623(3) Uani d . 1 . . C
H6 0.2088 0.7041 0.5344 0.075 Uiso calc R 1 . . H
C10 0.3333(2) 0.49743(11) 0.66734(11) 0.0609(3) Uani d . 1 . . C
H10 0.3442 0.4324 0.6492 0.073 Uiso calc R 1 . . H
C8 0.3644(2) 0.62288(14) 0.81434(12) 0.0714(4) Uani d . 1 . . C
C9 0.3819(2) 0.52754(13) 0.79032(12) 0.0721(4) Uani d . 1 . . C
H9 0.4258 0.4836 0.8555 0.087 Uiso calc R 1 . . H
C7 0.3020(2) 0.69012(12) 0.72261(15) 0.0726(4) Uani d . 1 . . C
H7 0.2925 0.7549 0.7422 0.087 Uiso calc R 1 . . H

loop_
_atom_site_aniso_label
_atom_site_aniso_U_11
_atom_site_aniso_U_22
_atom_site_aniso_U_33
_atom_site_aniso_U_12
_atom_site_aniso_U_13
_atom_site_aniso_U_23
O1 0.0990(7) 0.0497(5) 0.0388(4) 0.0096(5) 0.0111(4) 0.0034(4)
N1 0.0574(5) 0.0488(6) 0.0303(4) 0.0004(4) 0.0084(4) 0.0014(4)
N4 0.0565(5) 0.0563(6) 0.0309(4) -0.0024(5) 0.0088(4) -0.0006(4)
N3 0.0790(7) 0.0508(6) 0.0408(5) 0.0026(5) 0.0130(5) 0.0002(4)
C4 0.0586(7) 0.0556(7) 0.0351(5) -0.0004(5) 0.0107(5) 0.0021(5)
C1 0.0635(7) 0.0512(7) 0.0332(5) 0.0042(5) 0.0105(5) 0.0026(5)
N2 0.0894(8) 0.0524(6) 0.0317(4) 0.0069(5) 0.0087(4) 0.0017(4)
C3 0.0807(9) 0.0546(8) 0.0512(7) -0.0011(6) 0.0138(6) 0.0098(6)
F1 0.1119(8) 0.1509(11) 0.0536(5) -0.0215(7) 0.0118(5) -0.0464(6)
C5 0.0492(6) 0.0611(7) 0.0389(5) -0.0051(5) 0.0118(4) -0.0039(5)
C2 0.0580(7) 0.0478(7) 0.0399(6) -0.0009(5) 0.0118(5) 0.0021(5)
C6 0.0670(8) 0.0638(9) 0.0566(7) -0.0034(6) 0.0183(6) -0.0069(6)
C10 0.0698(8) 0.0688(9) 0.0403(6) -0.0029(6) 0.0095(5) -0.0022(6)
C8 0.0650(8) 0.1016(13) 0.0451(7) -0.0171(8) 0.0114(6) -0.0242(8)
C9 0.0783(9) 0.0936(12) 0.0385(6) -0.0062(8) 0.0072(6) -0.0033(7)
C7 0.0741(9) 0.0754(10) 0.0705(9) -0.0128(7) 0.0241(7) -0.0291(8)

loop_
_atom_type_symbol
_atom_type_description
_atom_type_scat_dispersion_real
_atom_type_scat_dispersion_imag
_atom_type_scat_source
C C 0.0030 0.0020 'International Tables Vol C Tables 4.2.6.8 and 6.1.1.4'
N N 0.0060 0.0030 'International Tables Vol C Tables 4.2.6.8 and 6.1.1.4'
O O 0.0110 0.0060 'International Tables Vol C Tables 4.2.6.8 and 6.1.1.4'
F F 0.0170 0.0100 'International Tables Vol C Tables 4.2.6.8 and 6.1.1.4'
H H 0.0000 0.0000 'International Tables Vol C Tables 4.2.6.8 and 6.1.1.4'

loop_
_geom_angle_atom_site_label_1
_geom_angle_atom_site_label_2
_geom_angle_atom_site_label_3
_geom_angle
C2 N1 N4 120.35(9)
C2 N1 C1 108.15(9)
N4 N1 C1 131.48(10)
C4 N4 N1 119.26(10)
C2 N3 N2 104.18(10)
N4 C4 C5 119.09(11)
N4 C4 H4 120.5
C5 C4 H4 120.5
O1 C1 N2 129.24(10)
O1 C1 N1 128.15(10)
N2 C1 N1 102.61(10)
C1 N2 N3 113.87(10)
C1 N2 H2 123.1
N3 N2 H2 123.1
C2 C3 H3A 109.5
C2 C3 H3B 109.5
H3A C3 H3B 109.5
C2 C3 H3C 109.5
H3A C3 H3C 109.5
H3B C3 H3C 109.5
C6 C5 C10 119.06(12)
C6 C5 C4 119.38(12)
C10 C5 C4 121.55(12)
N3 C2 N1 111.20(10)
N3 C2 C3 125.65(12)
N1 C2 C3 123.15(10)
C5 C6 C7 120.59(14)
C5 C6 H6 119.7
C7 C6 H6 119.7
C9 C10 C5 120.53(14)
C9 C10 H10 119.7
C5 C10 H10 119.7
F1 C8 C7 118.70(16)
F1 C8 C9 118.25(15)
C7 C8 C9 123.04(13)
C8 C9 C10 118.61(14)
C8 C9 H9 120.7
C10 C9 H9 120.7
C8 C7 C6 118.16(15)
C8 C7 H7 120.9
C6 C7 H7 120.9

loop_
_geom_bond_atom_site_label_1
_geom_bond_atom_site_label_2
_geom_bond_site_symmetry_2
_geom_bond_distance
_geom_bond_publ_flag
O1 C1 . 1.2332(15) yes
N1 C2 . 1.3755(15) yes
N1 N4 . 1.3824(12) yes
N1 C1 . 1.3899(14) yes
N4 C4 . 1.2648(16) yes
N3 C2 . 1.2923(14) yes
N3 N2 . 1.3814(15) yes
C4 C5 . 1.4671(15) ?
C4 H4 . 0.9300 ?
C1 N2 . 1.3374(16) ?
N2 H2 . 0.8600 ?
C3 C2 . 1.4729(17) ?
C3 H3A . 0.9600 ?
C3 H3B . 0.9600 ?
C3 H3C . 0.9600 ?
F1 C8 . 1.3552(15) ?
C5 C6 . 1.3801(19) ?
C5 C10 . 1.3859(19) ?
C6 C7 . 1.3890(19) ?
C6 H6 . 0.9300 ?
C10 C9 . 1.3775(18) ?
C10 H10 . 0.9300 ?
C8 C7 . 1.358(2) ?
C8 C9 . 1.359(2) ?
C9 H9 . 0.9300 ?
C7 H7 . 0.9300 ?

loop_
_geom_hbond_atom_site_label_D
_geom_hbond_atom_site_label_H
_geom_hbond_atom_site_label_A
_geom_hbond_site_symmetry_A
_geom_hbond_distance_DH
_geom_hbond_distance_HA
_geom_hbond_distance_DA
_geom_hbond_angle_DHA
_geom_hbond_publ_flag
N2 H2 O1 3_565 0.86 1.98 2.8320(10) 172 yes
C3 H3C F1 2_646 0.96 2.45 3.175(2) 132 yes
C4 H4 O1 1_555 0.93 2.27 2.939(2) 129 yes

loop_
_geom_torsion_atom_site_label_1
_geom_torsion_atom_site_label_2
_geom_torsion_atom_site_label_3
_geom_torsion_atom_site_label_4
_geom_torsion
_geom_torsion_publ_flag
C2 N1 N4 C4 -172.87(11) yes
C1 N1 N4 C4 4.96(18) ?
N1 N4 C4 C5 178.63(10) ?
C2 N1 C1 O1 -179.62(13) ?
N4 N1 C1 O1 2.4(2) ?
C2 N1 C1 N2 -0.10(13) ?
N4 N1 C1 N2 -178.14(11) ?
O1 C1 N2 N3 -179.97(13) ?
N1 C1 N2 N3 0.53(14) ?
C2 N3 N2 C1 -0.76(15) ?
N4 C4 C5 C6 179.70(12) ?
N4 C4 C5 C10 -1.15(18) ?
N2 N3 C2 N1 0.66(14) ?
N2 N3 C2 C3 -179.25(12) ?
N4 N1 C2 N3 177.92(10) ?
C1 N1 C2 N3 -0.37(14) ?
N4 N1 C2 C3 -2.17(18) ?
C1 N1 C2 C3 179.54(12) ?
C10 C5 C6 C7 0.3(2) ?
C4 C5 C6 C7 179.43(12) ?
C6 C5 C10 C9 -0.1(2) ?
C4 C5 C10 C9 -179.27(13) ?
F1 C8 C9 C10 179.25(13) ?
C7 C8 C9 C10 -0.3(2) ?
C5 C10 C9 C8 0.2(2) ?
F1 C8 C7 C6 -179.12(12) ?
C9 C8 C7 C6 0.5(2) ?
C5 C6 C7 C8 -0.4(2) ?

loop_
_cod_related_entry_id
_cod_related_entry_database
_cod_related_entry_code
1 ChemSpider 7834364
